data_4072388
loop_
_publ_author_name
'Normand, Adrien T.'
'Stasch, Andreas'
'Ooi, Li-Ling'
'Cavell, Kingsley J.'

_publ_section_title
;
 Design of Cationic Mixed Phosphine/N-Heterocyclic Carbene Palladium(II)
 \p-Allyl Complexes as Monoligated Phosphine Pd(0) Precatalysts:
 Synthesis, Structural Studies, Catalysis, and Reactivity
;
_journal_issue 24
_journal_name_full Organometallics
_journal_page_first 6507
_journal_paper_doi 10.1021/om8008052
_journal_volume 27
_journal_year 2008
_chemical_formula_sum 'C20 H29 Cl N2 Pd'
_chemical_formula_weight 439.30
_chemical_name_systematic
; 
 ? 
;
_space_group_IT_number 14
_symmetry_cell_setting monoclinic
_symmetry_space_group_name_Hall '-P 2yn'
_symmetry_space_group_name_H-M 'P 1 21/n 1'
_atom_sites_solution_hydrogens geom
_atom_sites_solution_primary direct
_atom_sites_solution_secondary difmap
_audit_creation_method SHELXL-97
_cell_angle_alpha 90.00
_cell_angle_beta 107.60(3)
_cell_angle_gamma 90.00
_cell_formula_units_Z 4
_cell_length_a 10.854(2)
_cell_length_b 15.446(3)
_cell_length_c 12.618(3)
_cell_measurement_temperature 150(2)
_cell_volume 2016.4(8)
_computing_structure_refinement 'SHELXL-97 (Sheldrick, 1997)'
_computing_structure_solution 'SHELXS-97 (Sheldrick, 1990)'
_diffrn_ambient_temperature 150(2)
_diffrn_measured_fraction_theta_full 0.995
_diffrn_measured_fraction_theta_max 0.995
_diffrn_measurement_device_type 'Nonius Kappa CCD'
_diffrn_radiation_monochromator graphite
_diffrn_radiation_source 'fine-focus sealed tube'
_diffrn_radiation_type MoK\a
_diffrn_radiation_wavelength 0.71073
_diffrn_reflns_av_R_equivalents 0.0210
_diffrn_reflns_av_sigmaI/netI 0.0346
_diffrn_reflns_limit_h_max 14
_diffrn_reflns_limit_h_min -14
_diffrn_reflns_limit_k_max 20
_diffrn_reflns_limit_k_min -18
_diffrn_reflns_limit_l_max 16
_diffrn_reflns_limit_l_min -16
_diffrn_reflns_number 9087
_diffrn_reflns_theta_full 28.00
_diffrn_reflns_theta_max 28.00
_diffrn_reflns_theta_min 2.96
_exptl_absorpt_coefficient_mu 1.056
_exptl_absorpt_correction_T_max 0.693
_exptl_absorpt_correction_T_min 0.548
_exptl_absorpt_correction_type multi-scan
_exptl_absorpt_process_details 'Sortav (Blessing, 1995)'
_exptl_crystal_colour yellow
_exptl_crystal_density_diffrn 1.447
_exptl_crystal_density_method 'not measured'
_exptl_crystal_description block
_exptl_crystal_F_000 904
_exptl_crystal_size_max 0.50
_exptl_crystal_size_mid 0.40
_exptl_crystal_size_min 0.35
_refine_diff_density_max 0.594
_refine_diff_density_min -0.570
_refine_diff_density_rms 0.071
_refine_ls_extinction_method none
_refine_ls_goodness_of_fit_ref 1.039
_refine_ls_hydrogen_treatment constr
_refine_ls_matrix_type full
_refine_ls_number_parameters 223
_refine_ls_number_reflns 4845
_refine_ls_number_restraints 0
_refine_ls_restrained_S_all 1.039
_refine_ls_R_factor_all 0.0306
_refine_ls_R_factor_gt 0.0261
_refine_ls_shift/su_max 0.001
_refine_ls_shift/su_mean 0.000
_refine_ls_structure_factor_coef Fsqd
_refine_ls_weighting_details 'calc w=1/[\s^2^(Fo^2^)+(0.0177P)^2^+1.8623P] where P=(Fo^2^+2Fc^2^)/3'
_refine_ls_weighting_scheme calc
_refine_ls_wR_factor_gt 0.0607
_refine_ls_wR_factor_ref 0.0628
_reflns_number_gt 4373
_reflns_number_total 4845
_reflns_threshold_expression >2sigma(I)
_cod_data_source_file om8008052_si_016.cif
_cod_data_source_block asKJC44
_cod_depositor_comments
;
The following automatic conversions were performed:

'_exptl_absorpt_correction_type' value 'multi scan' changed to
'multi-scan' according to
/home/saulius/struct/CIF-dictionaries/cif_core.dic dictionary named
'cif_core.dic' version 2.4.1 from 2010-06-29.

Automatic conversion script
Id: cif_fix_values 1715 2011-07-08 13:25:40Z adriana 
;
_cod_original_cell_volume 2016.4(7)
_cod_original_sg_symbol_H-M P2(1)/n
_cod_database_code 4072388

loop_
_symmetry_equiv_pos_as_xyz
'x, y, z'
'-x+1/2, y+1/2, -z+1/2'
'-x, -y, -z'
'x-1/2, -y-1/2, z-1/2'

loop_
_atom_site_label
_atom_site_type_symbol
_atom_site_fract_x
_atom_site_fract_y
_atom_site_fract_z
_atom_site_U_iso_or_equiv
_atom_site_adp_type
_atom_site_occupancy
_atom_site_symmetry_multiplicity
_atom_site_calc_flag
_atom_site_refinement_flags
Pd1 Pd 0.455954(14) 0.110561(9) 0.140843(11) 0.01732(5) Uani 1 1 d .
Cl1 Cl 0.27531(5) 0.03745(4) 0.16684(4) 0.02900(12) Uani 1 1 d .
N1 N 0.54088(15) 0.18768(10) 0.37518(12) 0.0180(3) Uani 1 1 d .
C1 C 0.3835(2) 0.13379(16) -0.03959(16) 0.0283(5) Uani 1 1 d .
H1A H 0.3453 0.1760 -0.0045 0.034 Uiso 1 1 calc R
H1B H 0.3305 0.0992 -0.0980 0.034 Uiso 1 1 calc R
N2 N 0.63869(16) 0.06692(10) 0.37119(13) 0.0196(3) Uani 1 1 d .
C2 C 0.5164(2) 0.12268(14) -0.00556(16) 0.0247(4) Uani 1 1 d .
H2 H 0.5544 0.0805 -0.0407 0.030 Uiso 1 1 calc R
C3 C 0.59665(19) 0.17450(13) 0.08224(16) 0.0214(4) Uani 1 1 d .
H3 H 0.5594 0.2228 0.1077 0.026 Uiso 1 1 calc R
C4 C 0.7357(2) 0.15581(13) 0.13514(16) 0.0215(4) Uani 1 1 d .
C5 C 0.8041(2) 0.09673(13) 0.09033(18) 0.0255(4) Uani 1 1 d .
H5 H 0.7607 0.0666 0.0239 0.031 Uiso 1 1 calc R
C6 C 0.9345(2) 0.08162(15) 0.14170(19) 0.0296(5) Uani 1 1 d .
H6 H 0.9797 0.0418 0.1097 0.036 Uiso 1 1 calc R
C7 C 0.9996(2) 0.12426(14) 0.2395(2) 0.0305(5) Uani 1 1 d .
H7 H 1.0886 0.1132 0.2749 0.037 Uiso 1 1 calc R
C8 C 0.9335(2) 0.18315(14) 0.28509(19) 0.0301(5) Uani 1 1 d .
H8 H 0.9774 0.2127 0.3519 0.036 Uiso 1 1 calc R
C9 C 0.8030(2) 0.19904(14) 0.23321(18) 0.0260(4) Uani 1 1 d .
H9 H 0.7588 0.2399 0.2648 0.031 Uiso 1 1 calc R
C10 C 0.55102(19) 0.12230(12) 0.30679(15) 0.0176(4) Uani 1 1 d .
C11 C 0.62157(19) 0.17271(13) 0.48326(15) 0.0209(4) Uani 1 1 d .
C12 C 0.6828(2) 0.09662(14) 0.48089(16) 0.0228(4) Uani 1 1 d .
C13 C 0.6344(2) 0.23122(15) 0.58062(17) 0.0280(5) Uani 1 1 d .
H13A H 0.6774 0.2001 0.6496 0.042 Uiso 1 1 calc R
H13B H 0.5484 0.2498 0.5815 0.042 Uiso 1 1 calc R
H13C H 0.6858 0.2821 0.5745 0.042 Uiso 1 1 calc R
C14 C 0.7777(3) 0.05004(17) 0.57464(18) 0.0385(6) Uani 1 1 d .
H14A H 0.8639 0.0533 0.5652 0.058 Uiso 1 1 calc R
H14B H 0.7519 -0.0108 0.5748 0.058 Uiso 1 1 calc R
H14C H 0.7793 0.0770 0.6453 0.058 Uiso 1 1 calc R
C15 C 0.4460(2) 0.25819(13) 0.33640(16) 0.0226(4) Uani 1 1 d .
H15 H 0.4117 0.2526 0.2537 0.027 Uiso 1 1 calc R
C16 C 0.5076(3) 0.34751(15) 0.3600(2) 0.0351(5) Uani 1 1 d .
H16A H 0.5388 0.3571 0.4405 0.053 Uiso 1 1 calc R
H16B H 0.4433 0.3917 0.3253 0.053 Uiso 1 1 calc R
H16C H 0.5802 0.3512 0.3292 0.053 Uiso 1 1 calc R
C17 C 0.3313(2) 0.24664(16) 0.38044(19) 0.0314(5) Uani 1 1 d .
H17A H 0.2908 0.1903 0.3566 0.047 Uiso 1 1 calc R
H17B H 0.2683 0.2929 0.3513 0.047 Uiso 1 1 calc R
H17C H 0.3609 0.2493 0.4618 0.047 Uiso 1 1 calc R
C18 C 0.6636(2) -0.01777(13) 0.32660(18) 0.0258(4) Uani 1 1 d .
H18 H 0.6319 -0.0125 0.2438 0.031 Uiso 1 1 calc R
C19 C 0.8062(2) -0.04054(16) 0.3564(2) 0.0353(5) Uani 1 1 d .
H19A H 0.8544 0.0093 0.3416 0.053 Uiso 1 1 calc R
H19B H 0.8175 -0.0899 0.3114 0.053 Uiso 1 1 calc R
H19C H 0.8387 -0.0557 0.4354 0.053 Uiso 1 1 calc R
C20 C 0.5814(3) -0.08730(16) 0.3574(2) 0.0420(6) Uani 1 1 d .
H20A H 0.6071 -0.0937 0.4384 0.063 Uiso 1 1 calc R
H20B H 0.5939 -0.1424 0.3235 0.063 Uiso 1 1 calc R
H20C H 0.4901 -0.0706 0.3300 0.063 Uiso 1 1 calc R

loop_
_atom_site_aniso_label
_atom_site_aniso_U_11
_atom_site_aniso_U_22
_atom_site_aniso_U_33
_atom_site_aniso_U_23
_atom_site_aniso_U_13
_atom_site_aniso_U_12
Pd1 0.01892(9) 0.01952(9) 0.01292(8) -0.00108(5) 0.00391(6) 0.00047(5)
Cl1 0.0236(3) 0.0371(3) 0.0277(2) -0.0040(2) 0.0098(2) -0.0062(2)
N1 0.0194(8) 0.0189(8) 0.0146(7) -0.0007(6) 0.0038(6) 0.0003(6)
C1 0.0294(11) 0.0414(12) 0.0116(9) 0.0015(8) 0.0024(8) 0.0010(9)
N2 0.0227(8) 0.0199(8) 0.0161(7) 0.0025(6) 0.0059(6) 0.0028(7)
C2 0.0314(11) 0.0312(11) 0.0133(9) 0.0023(8) 0.0096(8) -0.0009(9)
C3 0.0250(10) 0.0211(9) 0.0198(9) 0.0010(8) 0.0094(8) 0.0001(8)
C4 0.0244(10) 0.0198(9) 0.0223(9) 0.0025(8) 0.0102(8) -0.0026(8)
C5 0.0314(11) 0.0233(10) 0.0255(10) -0.0003(8) 0.0138(9) -0.0029(9)
C6 0.0327(12) 0.0244(11) 0.0375(12) 0.0055(9) 0.0192(10) 0.0027(9)
C7 0.0232(11) 0.0274(11) 0.0404(13) 0.0081(9) 0.0091(10) -0.0010(9)
C8 0.0276(11) 0.0286(11) 0.0313(11) -0.0030(9) 0.0048(9) -0.0067(9)
C9 0.0256(11) 0.0227(10) 0.0300(11) -0.0039(8) 0.0086(9) -0.0017(8)
C10 0.0183(9) 0.0197(9) 0.0148(8) 0.0000(7) 0.0051(7) -0.0005(7)
C11 0.0204(10) 0.0272(10) 0.0136(8) -0.0007(8) 0.0030(7) -0.0026(8)
C12 0.0222(10) 0.0294(11) 0.0158(9) 0.0032(8) 0.0045(8) 0.0009(8)
C13 0.0302(11) 0.0334(11) 0.0173(9) -0.0055(8) 0.0023(8) -0.0049(9)
C14 0.0409(14) 0.0479(15) 0.0215(11) 0.0069(10) 0.0018(10) 0.0133(12)
C15 0.0246(10) 0.0221(10) 0.0188(9) -0.0018(8) 0.0032(8) 0.0039(8)
C16 0.0441(14) 0.0229(11) 0.0351(12) 0.0014(9) 0.0072(11) 0.0004(10)
C17 0.0244(11) 0.0370(12) 0.0308(11) -0.0049(10) 0.0055(9) 0.0044(9)
C18 0.0333(12) 0.0205(10) 0.0258(10) 0.0010(8) 0.0121(9) 0.0079(9)
C19 0.0362(13) 0.0330(12) 0.0410(13) 0.0070(10) 0.0180(11) 0.0138(10)
C20 0.0445(15) 0.0234(11) 0.0637(18) 0.0030(11) 0.0247(14) 0.0001(11)

loop_
_atom_type_symbol
_atom_type_description
_atom_type_scat_dispersion_real
_atom_type_scat_dispersion_imag
_atom_type_scat_source
C C 0.0033 0.0016 'International Tables Vol C Tables 4.2.6.8 and 6.1.1.4'
H H 0.0000 0.0000 'International Tables Vol C Tables 4.2.6.8 and 6.1.1.4'
N N 0.0061 0.0033 'International Tables Vol C Tables 4.2.6.8 and 6.1.1.4'
Cl Cl 0.1484 0.1585 'International Tables Vol C Tables 4.2.6.8 and 6.1.1.4'
Pd Pd -0.9988 1.0072 'International Tables Vol C Tables 4.2.6.8 and 6.1.1.4'

loop_
_geom_angle_atom_site_label_1
_geom_angle_atom_site_label_2
_geom_angle_atom_site_label_3
_geom_angle
C10 Pd1 C3 96.99(8)
C10 Pd1 C2 133.06(8)
C3 Pd1 C2 39.04(8)
C10 Pd1 C1 163.13(8)
C3 Pd1 C1 68.59(8)
C2 Pd1 C1 37.15(8)
C10 Pd1 Cl1 94.76(6)
C3 Pd1 Cl1 168.24(6)
C2 Pd1 Cl1 129.90(6)
C1 Pd1 Cl1 99.72(7)
C10 N1 C11 110.51(16)
C10 N1 C15 121.44(16)
C11 N1 C15 127.80(16)
C2 C1 Pd1 69.30(12)
C10 N2 C12 110.82(16)
C10 N2 C18 120.43(16)
C12 N2 C18 128.23(17)
C1 C2 C3 120.3(2)
C1 C2 Pd1 73.56(12)
C3 C2 Pd1 69.82(11)
C2 C3 C4 122.59(19)
C2 C3 Pd1 71.14(11)
C4 C3 Pd1 119.50(13)
C5 C4 C9 117.9(2)
C5 C4 C3 122.51(19)
C9 C4 C3 119.54(18)
C6 C5 C4 120.8(2)
C5 C6 C7 120.6(2)
C8 C7 C6 119.5(2)
C7 C8 C9 120.1(2)
C8 C9 C4 121.1(2)
N2 C10 N1 105.46(16)
N2 C10 Pd1 127.23(14)
N1 C10 Pd1 127.30(14)
C12 C11 N1 106.76(17)
C12 C11 C13 128.10(19)
N1 C11 C13 125.13(18)
C11 C12 N2 106.45(17)
C11 C12 C14 128.63(19)
N2 C12 C14 124.92(19)
N1 C15 C17 111.00(17)
N1 C15 C16 112.50(18)
C17 C15 C16 113.25(18)
N2 C18 C19 113.59(19)
N2 C18 C20 109.77(17)
C19 C18 C20 113.96(19)

loop_
_geom_bond_atom_site_label_1
_geom_bond_atom_site_label_2
_geom_bond_distance
Pd1 C10 2.043(2)
Pd1 C3 2.1300(19)
Pd1 C2 2.1476(19)
Pd1 C1 2.202(2)
Pd1 Cl1 2.3699(6)
N1 C10 1.354(2)
N1 C11 1.399(2)
N1 C15 1.477(2)
C1 C2 1.386(3)
N2 C10 1.353(2)
N2 C12 1.398(2)
N2 C18 1.481(2)
C2 C3 1.429(3)
C3 C4 1.482(3)
C4 C5 1.399(3)
C4 C9 1.402(3)
C5 C6 1.387(3)
C6 C7 1.389(3)
C7 C8 1.386(3)
C8 C9 1.391(3)
C11 C12 1.355(3)
C11 C13 1.497(3)
C12 C14 1.497(3)
C15 C17 1.519(3)
C15 C16 1.523(3)
C18 C19 1.519(3)
C18 C20 1.520(3)
